data_7719817
loop_
_publ_author_name
'Bakija, Marija'
'Peri&#x107;, Berislav'
'Rinkovec, Tamara'
'Sanders, Ernest'
'Kokan, Zoran'
'&#x160;tefani&#x107;, Zoran'
'Vianello, Robert'
'Kirin, Sre&#x107;ko I'

_publ_section_title
;
 Induction of helical chirality in tetrahedral transition metal complexes
 with non-bridging monodentate oxazolines.
;
_journal_issue 46
_journal_name_full 'Dalton transactions (Cambridge, England : 2003)'
_journal_page_first 17083
_journal_page_last 17101
_journal_paper_doi 10.1039/d5dt02399h
_journal_volume 54
_journal_year 2025
_chemical_absolute_configuration syn
_chemical_formula_moiety 'C21 H22 Br2 Co N2 O2'
_chemical_formula_sum 'C21 H22 Br2 Co N2 O2'
_chemical_formula_weight 553.15
_space_group_crystal_system orthorhombic
_space_group_IT_number 19
_space_group_name_Hall 'P 2ac 2ab'
_space_group_name_H-M_alt 'P 21 21 21'
_atom_sites_solution_hydrogens geom
_atom_sites_solution_primary direct
_atom_sites_solution_secondary difmap
_audit_creation_method SHELXL-2019/3
_audit_update_record
;
2025-09-18 deposited with the CCDC.	2025-11-05 downloaded from the CCDC.
;
_cell_angle_alpha 90
_cell_angle_beta 90
_cell_angle_gamma 90
_cell_formula_units_Z 4
_cell_length_a 8.9434(2)
_cell_length_b 11.9881(3)
_cell_length_c 20.7458(4)
_cell_measurement_reflns_used 4885
_cell_measurement_temperature 293(2)
_cell_measurement_theta_max 74.7910
_cell_measurement_theta_min 4.2400
_cell_volume 2224.25(9)
_computing_cell_refinement 'CrysAlisPro 1.171.43.136a (Rigaku OD, 2024)'
_computing_data_collection 'CrysAlisPro 1.171.43.136a (Rigaku OD, 2024)'
_computing_data_reduction 'CrysAlisPro 1.171.43.136a (Rigaku OD, 2024)'
_computing_structure_refinement 'SHELXL-2019/2 (Sheldrick, 2019)'
_computing_structure_solution 'SHELXT 2018/2 (Sheldrick, 2018)'
_diffrn_ambient_temperature 293(2)
_diffrn_detector_area_resol_mean 10.0000
_diffrn_measured_fraction_theta_full 0.999
_diffrn_measured_fraction_theta_max 0.932
_diffrn_measurement_device_type 'XtaLAB Synergy, Dualflex, HyPix'
_diffrn_measurement_method '\w scans'
_diffrn_radiation_type CuK\a
_diffrn_radiation_wavelength 1.54184
_diffrn_reflns_av_R_equivalents 0.0295
_diffrn_reflns_av_unetI/netI 0.0342
_diffrn_reflns_Laue_measured_fraction_full 0.999
_diffrn_reflns_Laue_measured_fraction_max 0.932
_diffrn_reflns_limit_h_max 6
_diffrn_reflns_limit_h_min -10
_diffrn_reflns_limit_k_max 15
_diffrn_reflns_limit_k_min -11
_diffrn_reflns_limit_l_max 25
_diffrn_reflns_limit_l_min -19
_diffrn_reflns_number 8862
_diffrn_reflns_point_group_measured_fraction_full 0.934
_diffrn_reflns_point_group_measured_fraction_max 0.851
_diffrn_reflns_theta_full 67.684
_diffrn_reflns_theta_max 76.982
_diffrn_reflns_theta_min 4.259
_diffrn_source 'micro-focus sealed X-ray tube'
_exptl_absorpt_coefficient_mu 10.405
_exptl_absorpt_correction_T_max 1.00000
_exptl_absorpt_correction_T_min 0.41693
_exptl_absorpt_correction_type multi-scan
_exptl_absorpt_process_details
;
CrysAlisPro 1.171.43.136a (Rigaku Oxford Diffraction, 2024)
Empirical absorption correction using spherical harmonics,
implemented in SCALE3 ABSPACK scaling algorithm.
;
_exptl_crystal_colour 'dark blue'
_exptl_crystal_density_diffrn 1.652
_exptl_crystal_description needle
_exptl_crystal_F_000 1100
_exptl_crystal_size_max 0.3
_exptl_crystal_size_mid 0.2
_exptl_crystal_size_min 0.1
_refine_diff_density_max 0.345
_refine_diff_density_min -0.430
_refine_diff_density_rms 0.056
_refine_ls_abs_structure_details
;
 Flack x determined using 1204 quotients [(I+)-(I-)]/[(I+)+(I-)]
 (Parsons, Flack and Wagner, Acta Cryst. B69 (2013) 249-259).
;
_refine_ls_abs_structure_Flack -0.029(3)
_refine_ls_extinction_method none
_refine_ls_goodness_of_fit_ref 1.038
_refine_ls_hydrogen_treatment constr
_refine_ls_matrix_type full
_refine_ls_number_parameters 255
_refine_ls_number_reflns 4000
_refine_ls_number_restraints 0
_refine_ls_restrained_S_all 1.038
_refine_ls_R_factor_all 0.0391
_refine_ls_R_factor_gt 0.0325
_refine_ls_shift/su_max 0.000
_refine_ls_shift/su_mean 0.000
_refine_ls_structure_factor_coef Fsqd
_refine_ls_weighting_details 'w=1/[\s^2^(Fo^2^)+(0.0403P)^2^+0.3830P] where P=(Fo^2^+2Fc^2^)/3'
_refine_ls_weighting_scheme calc
_refine_ls_wR_factor_gt 0.0755
_refine_ls_wR_factor_ref 0.0781
_reflns_Friedel_coverage 0.602
_reflns_Friedel_fraction_full 0.847
_reflns_Friedel_fraction_max 0.743
_reflns_number_gt 3540
_reflns_number_total 4000
_reflns_threshold_expression 'I > 2\s(I)'
_cod_data_source_file d5dt02399h4.cif
_cod_data_source_block Co_BOX1_Br2
_cod_depositor_comments 'Adding full bibliography for 7719815--7719833.cif.'
_cod_database_code 7719817
_shelx_shelxl_version_number 2019/3
_shelx_space_group_comment
;
The symmetry employed for this shelxl refinement is uniquely defined
by the following loop, which should always be used as a source of
symmetry information in preference to the above space-group names.
They are only intended as comments.
;

loop_
_space_group_symop_operation_xyz
'x, y, z'
'-x+1/2, -y, z+1/2'
'-x, y+1/2, -z+1/2'
'x+1/2, -y+1/2, -z'

loop_
_atom_site_label
_atom_site_type_symbol
_atom_site_fract_x
_atom_site_fract_y
_atom_site_fract_z
_atom_site_U_iso_or_equiv
_atom_site_adp_type
_atom_site_occupancy
_atom_site_site_symmetry_order
_atom_site_calc_flag
_atom_site_refinement_flags_posn
_atom_site_refinement_flags_adp
_atom_site_refinement_flags_occupancy
_atom_site_disorder_assembly
_atom_site_disorder_group
Co Co 0.15058(8) 0.32501(6) 0.13337(3) 0.03983(18) Uani 1 1 d . . . . .
Br1 Br 0.23789(8) 0.13887(5) 0.13642(3) 0.0688(2) Uani 1 1 d . . . . .
Br2 Br -0.09967(6) 0.33977(6) 0.09983(3) 0.0665(2) Uani 1 1 d . . . . .
O1O1 O 0.2831(4) 0.5444(3) 0.27667(15) 0.0511(9) Uani 1 1 d . . . . .
C2O1 C 0.2909(5) 0.4779(4) 0.2253(2) 0.0357(10) Uani 1 1 d . . . . .
N3O1 N 0.1786(4) 0.4160(3) 0.21388(16) 0.0366(8) Uani 1 1 d . . . . .
C4O1 C 0.0629(5) 0.4375(4) 0.2639(2) 0.0399(11) Uani 1 1 d . . . . .
H4O1 H -0.026557 0.467974 0.243133 0.048 Uiso 1 1 calc R U . . .
C5O1 C 0.1363(6) 0.5294(5) 0.3050(3) 0.0546(14) Uani 1 1 d . . . . .
H5OA H 0.078865 0.597908 0.302868 0.066 Uiso 1 1 calc R U . . .
H5OB H 0.144253 0.506276 0.349664 0.066 Uiso 1 1 calc R U . . .
C1B1 C 0.0198(5) 0.3354(4) 0.3018(2) 0.0377(10) Uani 1 1 d . . . . .
C2B1 C -0.1113(6) 0.3383(6) 0.3372(3) 0.0611(15) Uani 1 1 d . . . . .
H2B1 H -0.174235 0.399953 0.334615 0.073 Uiso 1 1 calc R U . . .
C3B1 C -0.1485(8) 0.2491(6) 0.3765(3) 0.0747(19) Uani 1 1 d . . . . .
H3B1 H -0.235976 0.251975 0.400656 0.090 Uiso 1 1 calc R U . . .
C4B1 C -0.0597(7) 0.1573(5) 0.3805(3) 0.0606(15) Uani 1 1 d . . . . .
H4B1 H -0.085821 0.098453 0.407424 0.073 Uiso 1 1 calc R U . . .
C5B1 C 0.0683(6) 0.1521(5) 0.3446(2) 0.0526(13) Uani 1 1 d . . . . .
H5B1 H 0.128820 0.089136 0.346553 0.063 Uiso 1 1 calc R U . . .
C6B1 C 0.1079(6) 0.2412(4) 0.3053(2) 0.0464(12) Uani 1 1 d . . . . .
H6B1 H 0.195077 0.237267 0.281045 0.056 Uiso 1 1 calc R U . . .
O1O2 O 0.5468(4) 0.4807(4) 0.08589(19) 0.0655(11) Uani 1 1 d . . . . .
C2O2 C 0.4256(5) 0.4543(4) 0.1196(2) 0.0427(11) Uani 1 1 d . . . . .
N3O2 N 0.3174(5) 0.4082(3) 0.08945(17) 0.0414(9) Uani 1 1 d . . . . .
C4O2 C 0.3585(7) 0.4079(5) 0.0194(2) 0.0539(14) Uani 1 1 d . . . . .
H4O2 H 0.338220 0.334261 0.000792 0.065 Uiso 1 1 calc R U . . .
C5O2 C 0.5257(7) 0.4272(7) 0.0227(3) 0.078(2) Uani 1 1 d . . . . .
H5OC H 0.579931 0.357276 0.020193 0.093 Uiso 1 1 calc R U . . .
H5OD H 0.558736 0.475683 -0.011948 0.093 Uiso 1 1 calc R U . . .
C1B2 C 0.2681(6) 0.4950(5) -0.0152(2) 0.0451(12) Uani 1 1 d . . . . .
C2B2 C 0.1339(7) 0.4670(7) -0.0423(3) 0.0713(19) Uani 1 1 d . . . . .
H2B2 H 0.101338 0.393375 -0.041452 0.086 Uiso 1 1 calc R U . . .
C3B2 C 0.0450(9) 0.5495(9) -0.0715(4) 0.096(3) Uani 1 1 d . . . . .
H3B2 H -0.045593 0.530140 -0.090381 0.116 Uiso 1 1 calc R U . . .
C4B2 C 0.0908(10) 0.6564(8) -0.0721(4) 0.094(2) Uani 1 1 d . . . . .
H4B2 H 0.030563 0.710851 -0.090633 0.113 Uiso 1 1 calc R U . . .
C5B2 C 0.2233(9) 0.6850(6) -0.0460(3) 0.078(2) Uani 1 1 d . . . . .
H5B2 H 0.254591 0.758973 -0.047299 0.094 Uiso 1 1 calc R U . . .
C6B2 C 0.3134(7) 0.6053(5) -0.0171(2) 0.0566(15) Uani 1 1 d . . . . .
H6B2 H 0.404452 0.625971 0.000952 0.068 Uiso 1 1 calc R U . . .
C1 C 0.4390(5) 0.4802(5) 0.1910(2) 0.0463(12) Uani 1 1 d . . . . .
C11 C 0.5369(7) 0.3890(8) 0.2210(3) 0.083(2) Uani 1 1 d . . . . .
H11A H 0.495352 0.317096 0.211261 0.125 Uiso 1 1 calc R U . . .
H11B H 0.540498 0.398923 0.266900 0.125 Uiso 1 1 calc R U . . .
H11C H 0.636240 0.393783 0.203671 0.125 Uiso 1 1 calc R U . . .
C12 C 0.5109(8) 0.5959(7) 0.1989(3) 0.080(2) Uani 1 1 d . . . . .
H12B H 0.599965 0.599875 0.173162 0.120 Uiso 1 1 calc R U . . .
H12C H 0.535806 0.607732 0.243338 0.120 Uiso 1 1 calc R U . . .
H12A H 0.441697 0.652221 0.184999 0.120 Uiso 1 1 calc R U . . .

loop_
_atom_site_aniso_label
_atom_site_aniso_U_11
_atom_site_aniso_U_22
_atom_site_aniso_U_33
_atom_site_aniso_U_23
_atom_site_aniso_U_13
_atom_site_aniso_U_12
Co 0.0476(4) 0.0342(4) 0.0377(3) -0.0034(3) -0.0015(3) -0.0033(3)
Br1 0.0905(4) 0.0376(3) 0.0783(4) -0.0016(3) 0.0028(4) 0.0097(3)
Br2 0.0497(3) 0.0713(4) 0.0787(4) -0.0223(3) -0.0139(3) 0.0013(3)
O1O1 0.058(2) 0.054(2) 0.0412(17) -0.0122(16) 0.0038(16) -0.0181(18)
C2O1 0.042(3) 0.033(2) 0.032(2) -0.0019(18) -0.0058(18) -0.004(2)
N3O1 0.042(2) 0.040(2) 0.0279(17) 0.0024(16) 0.0027(15) -0.0005(17)
C4O1 0.041(3) 0.041(3) 0.038(2) 0.002(2) 0.0036(19) 0.005(2)
C5O1 0.067(4) 0.048(3) 0.049(3) -0.011(2) 0.013(3) -0.006(3)
C1B1 0.038(2) 0.042(3) 0.033(2) -0.001(2) 0.0004(17) -0.006(2)
C2B1 0.049(3) 0.059(4) 0.075(3) 0.010(3) 0.019(3) 0.006(3)
C3B1 0.064(4) 0.073(5) 0.087(5) 0.020(4) 0.030(4) -0.004(3)
C4B1 0.070(3) 0.050(3) 0.062(3) 0.013(3) 0.007(3) -0.014(3)
C5B1 0.066(3) 0.042(3) 0.050(3) 0.006(2) 0.001(2) 0.001(3)
C6B1 0.049(3) 0.046(3) 0.044(2) 0.005(2) 0.007(2) 0.005(2)
O1O2 0.0404(19) 0.105(3) 0.051(2) 0.006(2) 0.0114(16) 0.001(2)
C2O2 0.037(2) 0.049(3) 0.043(2) 0.006(2) 0.005(2) 0.006(2)
N3O2 0.052(2) 0.042(2) 0.0306(18) -0.0013(16) 0.0046(17) 0.0039(18)
C4O2 0.068(4) 0.058(3) 0.036(2) -0.009(2) 0.012(2) 0.006(3)
C5O2 0.070(4) 0.113(6) 0.050(3) 0.001(4) 0.019(3) 0.034(4)
C1B2 0.049(3) 0.060(3) 0.027(2) -0.002(2) 0.006(2) -0.003(3)
C2B2 0.075(4) 0.082(5) 0.056(3) 0.006(3) 0.002(3) -0.027(4)
C3B2 0.069(4) 0.141(9) 0.079(5) 0.020(5) -0.029(4) -0.008(5)
C4B2 0.101(6) 0.105(7) 0.076(4) 0.029(5) -0.015(4) 0.007(6)
C5B2 0.106(5) 0.068(4) 0.061(3) 0.021(3) 0.011(4) -0.005(4)
C6B2 0.067(4) 0.062(4) 0.040(3) 0.001(3) 0.008(2) -0.013(3)
C1 0.038(3) 0.063(3) 0.038(2) 0.005(2) -0.003(2) -0.007(2)
C11 0.054(4) 0.133(7) 0.062(4) 0.029(4) 0.001(3) 0.030(4)
C12 0.076(4) 0.095(5) 0.070(4) -0.011(4) 0.010(3) -0.043(4)

loop_
_atom_type_symbol
_atom_type_description
_atom_type_scat_dispersion_real
_atom_type_scat_dispersion_imag
_atom_type_scat_source
C C 0.0181 0.0091 'International Tables Vol C Tables 4.2.6.8 and 6.1.1.4'
H H 0.0000 0.0000 'International Tables Vol C Tables 4.2.6.8 and 6.1.1.4'
Br Br -0.6763 1.2805 'International Tables Vol C Tables 4.2.6.8 and 6.1.1.4'
Co Co -2.3653 3.6143 'International Tables Vol C Tables 4.2.6.8 and 6.1.1.4'
N N 0.0311 0.0180 'International Tables Vol C Tables 4.2.6.8 and 6.1.1.4'
O O 0.0492 0.0322 'International Tables Vol C Tables 4.2.6.8 and 6.1.1.4'

loop_
_geom_angle_atom_site_label_1
_geom_angle_atom_site_label_2
_geom_angle_atom_site_label_3
_geom_angle
_geom_angle_site_symmetry_1
_geom_angle_site_symmetry_3
_geom_angle_publ_flag
N3O1 Co N3O2 90.85(16) . . ?
N3O1 Co Br2 108.89(12) . . ?
N3O2 Co Br2 122.32(12) . . ?
N3O1 Co Br1 116.66(12) . . ?
N3O2 Co Br1 103.58(12) . . ?
Br2 Co Br1 113.16(4) . . ?
C2O1 O1O1 C5O1 107.2(4) . . ?
N3O1 C2O1 O1O1 117.2(4) . . ?
N3O1 C2O1 C1 128.2(4) . . ?
O1O1 C2O1 C1 114.4(4) . . ?
C2O1 N3O1 C4O1 108.6(4) . . ?
C2O1 N3O1 Co 124.8(3) . . ?
C4O1 N3O1 Co 125.9(3) . . ?
N3O1 C4O1 C1B1 113.7(4) . . ?
N3O1 C4O1 C5O1 102.3(4) . . ?
C1B1 C4O1 C5O1 113.7(4) . . ?
O1O1 C5O1 C4O1 104.5(4) . . ?
C6B1 C1B1 C2B1 118.5(5) . . ?
C6B1 C1B1 C4O1 123.2(4) . . ?
C2B1 C1B1 C4O1 118.2(5) . . ?
C1B1 C2B1 C3B1 119.7(6) . . ?
C4B1 C3B1 C2B1 121.4(6) . . ?
C3B1 C4B1 C5B1 119.5(5) . . ?
C4B1 C5B1 C6B1 119.9(5) . . ?
C1B1 C6B1 C5B1 121.0(5) . . ?
C2O2 O1O2 C5O2 105.1(5) . . ?
N3O2 C2O2 O1O2 117.6(4) . . ?
N3O2 C2O2 C1 128.7(4) . . ?
O1O2 C2O2 C1 113.6(4) . . ?
C2O2 N3O2 C4O2 106.9(4) . . ?
C2O2 N3O2 Co 123.6(3) . . ?
C4O2 N3O2 Co 128.3(3) . . ?
N3O2 C4O2 C1B2 109.2(4) . . ?
N3O2 C4O2 C5O2 101.4(4) . . ?
C1B2 C4O2 C5O2 116.5(6) . . ?
O1O2 C5O2 C4O2 103.5(4) . . ?
C2B2 C1B2 C6B2 118.6(6) . . ?
C2B2 C1B2 C4O2 119.9(6) . . ?
C6B2 C1B2 C4O2 121.3(5) . . ?
C1B2 C2B2 C3B2 120.1(7) . . ?
C4B2 C3B2 C2B2 120.1(7) . . ?
C3B2 C4B2 C5B2 120.4(8) . . ?
C4B2 C5B2 C6B2 120.6(7) . . ?
C1B2 C6B2 C5B2 120.1(6) . . ?
C2O1 C1 C2O2 112.9(4) . . ?
C2O1 C1 C11 107.3(4) . . ?
C2O2 C1 C11 107.2(5) . . ?
C2O1 C1 C12 109.6(5) . . ?
C2O2 C1 C12 108.8(5) . . ?
C11 C1 C12 111.2(5) . . ?

loop_
_geom_bond_atom_site_label_1
_geom_bond_atom_site_label_2
_geom_bond_distance
_geom_bond_site_symmetry_2
_geom_bond_publ_flag
Co N3O1 2.011(4) . ?
Co N3O2 2.013(4) . ?
Co Br2 2.3504(9) . ?
Co Br1 2.3650(9) . ?
O1O1 C2O1 1.332(5) . ?
O1O1 C5O1 1.450(7) . ?
C2O1 N3O1 1.270(6) . ?
C2O1 C1 1.504(7) . ?
N3O1 C4O1 1.488(6) . ?
C4O1 C1B1 1.505(7) . ?
C4O1 C5O1 1.539(7) . ?
C1B1 C6B1 1.378(7) . ?
C1B1 C2B1 1.384(7) . ?
C2B1 C3B1 1.386(9) . ?
C3B1 C4B1 1.359(9) . ?
C4B1 C5B1 1.366(8) . ?
C5B1 C6B1 1.389(7) . ?
O1O2 C2O2 1.328(6) . ?
O1O2 C5O2 1.472(8) . ?
C2O2 N3O2 1.278(6) . ?
C2O2 C1 1.517(7) . ?
N3O2 C4O2 1.500(6) . ?
C4O2 C1B2 1.503(8) . ?
C4O2 C5O2 1.514(9) . ?
C1B2 C2B2 1.367(8) . ?
C1B2 C6B2 1.384(8) . ?
C2B2 C3B2 1.405(11) . ?
C3B2 C4B2 1.345(12) . ?
C4B2 C5B2 1.348(11) . ?
C5B2 C6B2 1.386(10) . ?
C1 C11 1.534(9) . ?
C1 C12 1.537(9) . ?
